data_7713296
loop_
_publ_author_name
'Bonnin, Maxime A.'
'Feldmann, Claus'

_publ_section_title
;
 Oxychloridoselenites(IV) with cubane-derived anions and stepwise
 chlorine-to-oxygen exchange.
;
_journal_name_full 'Dalton transactions (Cambridge, England : 2003)'
_journal_paper_doi 10.1039/d3dt01424j
_journal_year 2023
_chemical_formula_moiety '2(Cl2 O Se), 2(Cl), 2(C9 H20 N)'
_chemical_formula_sum 'C18 H40 Cl6 N2 O2 Se2'
_chemical_formula_weight 687.14
_space_group_crystal_system triclinic
_space_group_IT_number 2
_space_group_name_Hall '-P 1'
_space_group_name_H-M_alt 'P -1'
_atom_sites_solution_hydrogens geom
_audit_creation_date 2023-04-25
_audit_creation_method
;
Olex2 1.3
(compiled 2020.11.12 svn.r5f609507 for OlexSys, GUI svn.r6408)
;
_audit_update_record
;
2023-04-26 deposited with the CCDC.	2023-06-12 downloaded from the CCDC.
;
_cell_angle_alpha 68.48(2)
_cell_angle_beta 66.84(2)
_cell_angle_gamma 66.63(2)
_cell_formula_units_Z 1
_cell_length_a 8.972(3)
_cell_length_b 9.675(3)
_cell_length_c 10.878(3)
_cell_measurement_reflns_used 4091
_cell_measurement_temperature 213
_cell_measurement_theta_max 26.72
_cell_measurement_theta_min 2.07
_cell_volume 771.7(4)
_computing_cell_refinement 'STOE X-Area'
_computing_data_collection 'STOE X-Area'
_computing_data_reduction 'STOE X-Area'
_computing_molecular_graphics 'Olex2 1.3 (Dolomanov et al., 2009)'
_computing_publication_material 'Olex2 1.3 (Dolomanov et al., 2009)'
_computing_structure_refinement 'SHELXL 2018/3 (Sheldrick, 2015)'
_computing_structure_solution 'SHELXT  (Sheldrick, 2015)'
_diffrn_ambient_temperature 213.0
_diffrn_detector_area_resol_mean 6.67
_diffrn_detector_type 'STOE Imaging Plate'
_diffrn_measured_fraction_theta_full 0.989
_diffrn_measured_fraction_theta_max 0.989
_diffrn_measurement_details
;
 226 frames, detector distance = 100 mm
;
_diffrn_measurement_device '2-circle diffractometer'
_diffrn_measurement_device_type 'STOE IPDS II'
_diffrn_measurement_method 'rotation method, \w scans'
_diffrn_radiation_type MoK\a
_diffrn_radiation_wavelength 0.71073
_diffrn_reflns_av_R_equivalents 0.0371
_diffrn_reflns_av_unetI/netI 0.0480
_diffrn_reflns_Laue_measured_fraction_full 0.989
_diffrn_reflns_Laue_measured_fraction_max 0.989
_diffrn_reflns_limit_h_max 10
_diffrn_reflns_limit_h_min -10
_diffrn_reflns_limit_k_max 10
_diffrn_reflns_limit_k_min -11
_diffrn_reflns_limit_l_max 11
_diffrn_reflns_limit_l_min -12
_diffrn_reflns_number 5647
_diffrn_reflns_point_group_measured_fraction_full 0.989
_diffrn_reflns_point_group_measured_fraction_max 0.989
_diffrn_reflns_theta_full 25.000
_diffrn_reflns_theta_max 25.000
_diffrn_reflns_theta_min 2.103
_exptl_absorpt_coefficient_mu 2.932
_exptl_absorpt_correction_T_max 0.3781
_exptl_absorpt_correction_T_min 0.0068
_exptl_absorpt_correction_type multi-scan
_exptl_absorpt_process_details
;
STOE LANA, absorption correction by scaling of reflection intensities.
J. Koziskova, F. Hahn, J. Richter, J. Kozisek, "Comparison of different
absorption corrections on the model structure of tetrakis(\m~2~-acetato)-
diaqua-di-copper(II)", Acta Chimica Slovaca, vol. 9, no. 2, 2016, pp. 136 - 140.
Afterwards a spherical absorption correction was performed within STOE LANA.
;
_exptl_crystal_colour colourless
_exptl_crystal_colour_primary colourless
_exptl_crystal_density_diffrn 1.479
_exptl_crystal_density_method 'not measured'
_exptl_crystal_description irregular
_exptl_crystal_F_000 348
_exptl_crystal_size_max 0.182
_exptl_crystal_size_mid 0.114
_exptl_crystal_size_min 0.096
_refine_diff_density_max 0.620
_refine_diff_density_min -0.385
_refine_diff_density_rms 0.081
_refine_ls_extinction_method none
_refine_ls_goodness_of_fit_ref 0.978
_refine_ls_hydrogen_treatment constr
_refine_ls_matrix_type full
_refine_ls_number_parameters 138
_refine_ls_number_reflns 2683
_refine_ls_number_restraints 0
_refine_ls_restrained_S_all 0.978
_refine_ls_R_factor_all 0.0545
_refine_ls_R_factor_gt 0.0417
_refine_ls_shift/su_max 0.001
_refine_ls_shift/su_mean 0.000
_refine_ls_structure_factor_coef Fsqd
_refine_ls_weighting_details 'w=1/[\s^2^(Fo^2^)+(0.0744P)^2^] where P=(Fo^2^+2Fc^2^)/3'
_refine_ls_weighting_scheme calc
_refine_ls_wR_factor_gt 0.1071
_refine_ls_wR_factor_ref 0.1176
_reflns_Friedel_coverage 0.000
_reflns_number_gt 1993
_reflns_number_total 2683
_reflns_threshold_expression 'I > 2\s(I)'
_cod_data_source_file d3dt01424j2.cif
_cod_data_source_block 7
_cod_database_code 7713296
_shelx_shelxl_version_number 2018/3
_shelx_space_group_comment
;
The symmetry employed for this shelxl refinement is uniquely defined
by the following loop, which should always be used as a source of
symmetry information in preference to the above space-group names.
They are only intended as comments.
;
_shelx_estimated_absorpt_t_max 0.766
_shelx_estimated_absorpt_t_min 0.617
_olex2_refinement_description
;
1. Fixed Uiso
 At 1.2 times of:
  All C(H,H) groups
 At 1.5 times of:
  All C(H,H,H) groups
2.a Secondary CH2 refined with riding coordinates:
 C6(H6A,H6B), C2(H2A,H2B), C7(H7A,H7B), C5(H5A,H5B), C8(H8A,H8B), C3(H3A,H3B),
 C4(H4A,H4B)
2.b Idealised Me refined as rotating group:
 C1(H1A,H1B,H1C), C9(H9A,H9B,H9C)
;
_olex2_submission_special_instructions 'No special instructions were received'

loop_
_space_group_symop_operation_xyz
'x, y, z'
'-x, -y, -z'

loop_
_atom_site_label
_atom_site_type_symbol
_atom_site_fract_x
_atom_site_fract_y
_atom_site_fract_z
_atom_site_U_iso_or_equiv
_atom_site_adp_type
_atom_site_occupancy
_atom_site_site_symmetry_order
_atom_site_calc_flag
_atom_site_refinement_flags_posn
_atom_site_refinement_flags_adp
_atom_site_refinement_flags_occupancy
_atom_site_disorder_assembly
_atom_site_disorder_group
Se1 Se 0.83903(5) 0.43502(6) 0.69899(5) 0.06159(19) Uani 1 1 d . . . . .
Cl3 Cl 0.88266(16) -0.28327(14) 0.50074(14) 0.0761(4) Uani 1 1 d . . . . .
Cl1 Cl 0.67666(18) 0.5756(2) 0.86393(15) 0.0911(4) Uani 1 1 d . . . . .
Cl2 Cl 0.8733(2) 0.20040(19) 0.86619(17) 0.1016(5) Uani 1 1 d . . . . .
N1 N 0.7580(5) 0.2118(5) 0.3646(4) 0.0690(10) Uani 1 1 d . . . . .
O1 O 0.6941(4) 0.4318(5) 0.6475(4) 0.0873(11) Uani 1 1 d . . . . .
C6 C 0.7331(7) 0.1312(6) 0.5184(6) 0.0761(13) Uani 1 1 d . . . . .
H6A H 0.771300 0.018472 0.529821 0.091 Uiso 1 1 calc R U . . .
H6B H 0.805103 0.155557 0.551007 0.091 Uiso 1 1 calc R U . . .
C2 C 0.9529(7) 0.1542(8) 0.2901(8) 0.099(2) Uani 1 1 d . . . . .
H2A H 1.020223 0.149745 0.344619 0.119 Uiso 1 1 calc R U . . .
H2B H 0.983674 0.050669 0.276395 0.119 Uiso 1 1 calc R U . . .
C7 C 0.5528(7) 0.1770(7) 0.6076(6) 0.0839(15) Uani 1 1 d . . . . .
H7A H 0.478783 0.157374 0.573391 0.101 Uiso 1 1 calc R U . . .
H7B H 0.515704 0.288494 0.601758 0.101 Uiso 1 1 calc R U . . .
C5 C 0.7312(7) 0.3849(7) 0.3269(7) 0.0880(16) Uani 1 1 d . . . . .
H5A H 0.758962 0.412344 0.391876 0.106 Uiso 1 1 calc R U . . .
H5B H 0.613106 0.442727 0.328146 0.106 Uiso 1 1 calc R U . . .
C1 C 0.6610(8) 0.1660(8) 0.3052(6) 0.0956(18) Uani 1 1 d . . . . .
H1A H 0.696240 0.053722 0.321883 0.143 Uiso 1 1 calc R U . . .
H1B H 0.684740 0.212680 0.206612 0.143 Uiso 1 1 calc R U . . .
H1C H 0.540215 0.202494 0.349414 0.143 Uiso 1 1 calc R U . . .
C8 C 0.5363(10) 0.0847(10) 0.7593(6) 0.110(2) Uani 1 1 d . . . . .
H8A H 0.569069 -0.025952 0.763220 0.132 Uiso 1 1 calc R U . . .
H8B H 0.618436 0.098577 0.788787 0.132 Uiso 1 1 calc R U . . .
C3 C 0.9824(11) 0.2724(12) 0.1532(8) 0.123(3) Uani 1 1 d . . . . .
H3A H 0.967148 0.243591 0.082442 0.148 Uiso 1 1 calc R U . . .
H3B H 1.096829 0.282444 0.122273 0.148 Uiso 1 1 calc R U . . .
C4 C 0.8495(11) 0.4215(11) 0.1828(7) 0.126(3) Uani 1 1 d . . . . .
H4A H 0.785267 0.469084 0.115171 0.151 Uiso 1 1 calc R U . . .
H4B H 0.904053 0.495090 0.175916 0.151 Uiso 1 1 calc R U . . .
C9 C 0.3688(12) 0.1245(13) 0.8597(9) 0.150(3) Uani 1 1 d . . . . .
H9A H 0.354267 0.215251 0.886593 0.225 Uiso 1 1 calc R U . . .
H9B H 0.360498 0.037667 0.940589 0.225 Uiso 1 1 calc R U . . .
H9C H 0.281181 0.146807 0.818296 0.225 Uiso 1 1 calc R U . . .

loop_
_atom_site_aniso_label
_atom_site_aniso_U_11
_atom_site_aniso_U_22
_atom_site_aniso_U_33
_atom_site_aniso_U_23
_atom_site_aniso_U_13
_atom_site_aniso_U_12
Se1 0.0588(3) 0.0637(3) 0.0760(3) -0.0211(2) -0.0302(2) -0.0177(2)
Cl3 0.0849(8) 0.0543(7) 0.0854(9) -0.0222(6) -0.0314(7) -0.0061(6)
Cl1 0.0843(9) 0.1047(11) 0.0853(9) -0.0435(8) -0.0196(7) -0.0158(8)
Cl2 0.1370(13) 0.0807(10) 0.0927(10) -0.0077(8) -0.0419(10) -0.0418(10)
N1 0.082(2) 0.061(2) 0.072(3) -0.018(2) -0.027(2) -0.023(2)
O1 0.074(2) 0.103(3) 0.114(3) -0.038(2) -0.045(2) -0.029(2)
C6 0.082(3) 0.064(3) 0.089(4) -0.019(3) -0.036(3) -0.016(2)
C2 0.076(3) 0.093(4) 0.150(6) -0.065(4) -0.061(4) 0.012(3)
C7 0.074(3) 0.082(4) 0.104(4) -0.028(3) -0.029(3) -0.024(3)
C5 0.075(3) 0.071(4) 0.111(5) -0.021(3) -0.034(3) -0.010(3)
C1 0.094(4) 0.125(5) 0.096(4) -0.033(4) -0.045(3) -0.038(4)
C8 0.132(6) 0.134(6) 0.081(4) -0.022(4) -0.018(4) -0.073(5)
C3 0.116(6) 0.185(9) 0.093(5) -0.053(6) -0.006(4) -0.075(6)
C4 0.144(7) 0.149(8) 0.090(5) 0.009(5) -0.052(5) -0.068(6)
C9 0.147(7) 0.191(10) 0.113(6) -0.048(7) 0.006(5) -0.085(7)

loop_
_atom_type_symbol
_atom_type_description
_atom_type_scat_dispersion_real
_atom_type_scat_dispersion_imag
_atom_type_scat_source
C C 0.0033 0.0016 'International Tables Vol C Tables 4.2.6.8 and 6.1.1.4'
H H 0.0000 0.0000 'International Tables Vol C Tables 4.2.6.8 and 6.1.1.4'
Cl Cl 0.1484 0.1585 'International Tables Vol C Tables 4.2.6.8 and 6.1.1.4'
N N 0.0061 0.0033 'International Tables Vol C Tables 4.2.6.8 and 6.1.1.4'
O O 0.0106 0.0060 'International Tables Vol C Tables 4.2.6.8 and 6.1.1.4'
Se Se -0.0929 2.2259 'International Tables Vol C Tables 4.2.6.8 and 6.1.1.4'

loop_
_geom_angle_atom_site_label_1
_geom_angle_atom_site_label_2
_geom_angle_atom_site_label_3
_geom_angle
_geom_angle_site_symmetry_1
_geom_angle_site_symmetry_3
_geom_angle_publ_flag
Cl1 Se1 Cl2 92.18(7) . . ?
O1 Se1 Cl1 101.29(15) . . ?
O1 Se1 Cl2 101.21(16) . . ?
C6 N1 C2 106.7(4) . . ?
C5 N1 C6 115.3(4) . . ?
C5 N1 C2 100.3(4) . . ?
C5 N1 C1 113.9(4) . . ?
C1 N1 C6 110.9(4) . . ?
C1 N1 C2 108.7(4) . . ?
N1 C6 H6A 108.7 . . ?
N1 C6 H6B 108.7 . . ?
H6A C6 H6B 107.6 . . ?
C7 C6 N1 114.2(4) . . ?
C7 C6 H6A 108.7 . . ?
C7 C6 H6B 108.7 . . ?
N1 C2 H2A 110.7 . . ?
N1 C2 H2B 110.7 . . ?
H2A C2 H2B 108.8 . . ?
C3 C2 N1 105.2(5) . . ?
C3 C2 H2A 110.7 . . ?
C3 C2 H2B 110.7 . . ?
C6 C7 H7A 109.4 . . ?
C6 C7 H7B 109.4 . . ?
C6 C7 C8 111.1(5) . . ?
H7A C7 H7B 108.0 . . ?
C8 C7 H7A 109.4 . . ?
C8 C7 H7B 109.4 . . ?
N1 C5 H5A 110.6 . . ?
N1 C5 H5B 110.6 . . ?
N1 C5 C4 105.5(6) . . ?
H5A C5 H5B 108.8 . . ?
C4 C5 H5A 110.6 . . ?
C4 C5 H5B 110.6 . . ?
N1 C1 H1A 109.5 . . ?
N1 C1 H1B 109.5 . . ?
N1 C1 H1C 109.5 . . ?
H1A C1 H1B 109.5 . . ?
H1A C1 H1C 109.5 . . ?
H1B C1 H1C 109.5 . . ?
C7 C8 H8A 108.0 . . ?
C7 C8 H8B 108.0 . . ?
H8A C8 H8B 107.3 . . ?
C9 C8 C7 117.0(7) . . ?
C9 C8 H8A 108.0 . . ?
C9 C8 H8B 108.0 . . ?
C2 C3 H3A 111.0 . . ?
C2 C3 H3B 111.0 . . ?
C2 C3 C4 103.8(6) . . ?
H3A C3 H3B 109.0 . . ?
C4 C3 H3A 111.0 . . ?
C4 C3 H3B 111.0 . . ?
C5 C4 H4A 109.9 . . ?
C5 C4 H4B 109.9 . . ?
C3 C4 C5 108.8(6) . . ?
C3 C4 H4A 109.9 . . ?
C3 C4 H4B 109.9 . . ?
H4A C4 H4B 108.3 . . ?
C8 C9 H9A 109.5 . . ?
C8 C9 H9B 109.5 . . ?
C8 C9 H9C 109.5 . . ?
H9A C9 H9B 109.5 . . ?
H9A C9 H9C 109.5 . . ?
H9B C9 H9C 109.5 . . ?

loop_
_geom_bond_atom_site_label_1
_geom_bond_atom_site_label_2
_geom_bond_distance
_geom_bond_site_symmetry_2
_geom_bond_publ_flag
Se1 Cl1 2.3137(17) . ?
Se1 Cl2 2.3264(18) . ?
Se1 O1 1.620(3) . ?
N1 C6 1.532(7) . ?
N1 C2 1.571(7) . ?
N1 C5 1.512(7) . ?
N1 C1 1.527(6) . ?
C6 H6A 0.9800 . ?
C6 H6B 0.9800 . ?
C6 C7 1.505(8) . ?
C2 H2A 0.9800 . ?
C2 H2B 0.9800 . ?
C2 C3 1.509(10) . ?
C7 H7A 0.9800 . ?
C7 H7B 0.9800 . ?
C7 C8 1.541(8) . ?
C5 H5A 0.9800 . ?
C5 H5B 0.9800 . ?
C5 C4 1.513(9) . ?
C1 H1A 0.9700 . ?
C1 H1B 0.9700 . ?
C1 H1C 0.9700 . ?
C8 H8A 0.9800 . ?
C8 H8B 0.9800 . ?
C8 C9 1.469(10) . ?
C3 H3A 0.9800 . ?
C3 H3B 0.9800 . ?
C3 C4 1.510(11) . ?
C4 H4A 0.9800 . ?
C4 H4B 0.9800 . ?
C9 H9A 0.9700 . ?
C9 H9B 0.9700 . ?
C9 H9C 0.9700 . ?

loop_
_geom_torsion_atom_site_label_1
_geom_torsion_atom_site_label_2
_geom_torsion_atom_site_label_3
_geom_torsion_atom_site_label_4
_geom_torsion
_geom_torsion_site_symmetry_1
_geom_torsion_site_symmetry_2
_geom_torsion_site_symmetry_3
_geom_torsion_site_symmetry_4
_geom_torsion_publ_flag
N1 C6 C7 C8 176.9(5) . . . . ?
N1 C2 C3 C4 29.9(6) . . . . ?
N1 C5 C4 C3 -17.9(7) . . . . ?
C6 N1 C2 C3 -161.0(5) . . . . ?
C6 N1 C5 C4 148.9(5) . . . . ?
C6 C7 C8 C9 176.3(6) . . . . ?
C2 N1 C6 C7 178.1(4) . . . . ?
C2 N1 C5 C4 34.7(6) . . . . ?
C2 C3 C4 C5 -7.9(7) . . . . ?
C5 N1 C6 C7 67.7(6) . . . . ?
C5 N1 C2 C3 -40.4(5) . . . . ?
C1 N1 C6 C7 -63.6(6) . . . . ?
C1 N1 C2 C3 79.3(6) . . . . ?
C1 N1 C5 C4 -81.2(6) . . . . ?
